data_4104754
loop_
_publ_author_name
'Sebastian Burck'
'Kathrin G\"otz'
'Martin Kaupp'
'Martin Nieger'
'Johannes Weber'
'J\"orn Schmedt auf der G\"unne'
'Dietrich Gudat'

_publ_contact_author
;
        Martin Nieger
        Laboratory of Inorganic Chemistry
        Department of Chemistry
        Universitity of Helsinki
        P.O. Box 55
        FIN-00014 University of Helsinki
        Finland
;
_publ_contact_author_email martin.nieger@helsinki.fi
_publ_contact_author_fax '++358 9 191 50198'
_publ_contact_author_phone '++358 9 191 50223'
_publ_section_title
;
 Diphosphines with Strongly Polarized P-P Bonds: Hybrids between Covalent
 Molecules and Donor-Acceptor Adducts with Flexible Molecular Structures
;
_journal_name_full 'Journal of the American Chemical Society'
_journal_page_first 10763
_journal_page_last 10774
_journal_paper_doi 10.1021/ja903156p
_journal_volume 131
_journal_year 2009
_chemical_formula_moiety 'C34 H48 N2 P2'
_chemical_formula_sum 'C34 H48 N2 P2'
_chemical_formula_weight 546.68
_chemical_name_systematic
; 
 1,3-Dimesityl-2-(2',3',4',5'-tetraethylphospholyl)-
 4,5-dimethyl-dihydro-1,3,2-diazaphosphole
  
;
_space_group_IT_number 61
_symmetry_cell_setting orthorhombic
_symmetry_space_group_name_Hall '-P 2ac 2ab'
_symmetry_space_group_name_H-M 'P b c a'
_atom_sites_solution_hydrogens geom
_atom_sites_solution_primary direct
_atom_sites_solution_secondary difmap
_audit_creation_method SHELXL-97
_cell_angle_alpha 90.00
_cell_angle_beta 90.00
_cell_angle_gamma 90.00
_cell_formula_units_Z 8
_cell_length_a 9.2190(2)
_cell_length_b 20.3427(5)
_cell_length_c 34.1942(9)
_cell_measurement_reflns_used 6732
_cell_measurement_temperature 173(2)
_cell_measurement_theta_max 26
_cell_measurement_theta_min 1
_cell_volume 6412.8(3)
_computing_cell_refinement DENZO-SMN
_computing_data_collection Collect
_computing_data_reduction DENZO-SMN
_computing_molecular_graphics XP
_computing_publication_material 'SHELXL-97 (Sheldrick, 1997)'
_computing_structure_refinement 'SHELXL-97 (Sheldrick, 1997)'
_computing_structure_solution 'SHELXS-97 (Sheldrick, 1990)'
_diffrn_ambient_temperature 173(2)
_diffrn_measured_fraction_theta_full 0.994
_diffrn_measured_fraction_theta_max 0.994
_diffrn_measurement_device_type 'Bruker KappaAPEXII'
_diffrn_measurement_method 'rotation in omega, 1 deg.'
_diffrn_radiation_monochromator graphite
_diffrn_radiation_source 'fine-focus sealed tube'
_diffrn_radiation_type MoK\a
_diffrn_radiation_wavelength 0.71073
_diffrn_reflns_av_R_equivalents 0.1045
_diffrn_reflns_av_sigmaI/netI 0.1018
_diffrn_reflns_limit_h_max 10
_diffrn_reflns_limit_h_min -10
_diffrn_reflns_limit_k_max 24
_diffrn_reflns_limit_k_min -24
_diffrn_reflns_limit_l_max 40
_diffrn_reflns_limit_l_min -40
_diffrn_reflns_number 10474
_diffrn_reflns_theta_full 25.03
_diffrn_reflns_theta_max 25.03
_diffrn_reflns_theta_min 3.21
_exptl_absorpt_coefficient_mu 0.160
_exptl_absorpt_correction_type none
_exptl_crystal_colour orange
_exptl_crystal_density_diffrn 1.132
_exptl_crystal_density_meas ?
_exptl_crystal_description plates
_exptl_crystal_F_000 2368
_exptl_crystal_size_max 0.35
_exptl_crystal_size_mid 0.20
_exptl_crystal_size_min 0.05
_refine_diff_density_max 0.406
_refine_diff_density_min -0.305
_refine_diff_density_rms 0.076
_refine_ls_extinction_method none
_refine_ls_goodness_of_fit_ref 1.161
_refine_ls_hydrogen_treatment constr
_refine_ls_matrix_type full
_refine_ls_number_parameters 351
_refine_ls_number_reflns 5628
_refine_ls_number_restraints 0
_refine_ls_restrained_S_all 1.161
_refine_ls_R_factor_all 0.1608
_refine_ls_R_factor_gt 0.0978
_refine_ls_shift/su_max 0.000
_refine_ls_shift/su_mean 0.000
_refine_ls_structure_factor_coef Fsqd
_refine_ls_weighting_details 'calc w=1/[\s^2^(Fo^2^)+(0.0000P)^2^+25.0000P] where P=(Fo^2^+2Fc^2^)/3'
_refine_ls_weighting_scheme calc
_refine_ls_wR_factor_gt 0.1581
_refine_ls_wR_factor_ref 0.1833
_reflns_number_gt 3538
_reflns_number_total 5628
_reflns_threshold_expression >2sigma(I)
_cod_data_source_file ja903156p_si_002_2.cif
_cod_data_source_block gudat138_compound_4c
_cod_depositor_comments
;
The following automatic conversions were performed:

'_exptl_crystal_density_meas' value 'none' was changed to '?' - the
value is perceived as not measured.

Automatic conversion script
Id: cif_fix_values 3008 2015-01-20 13:52:24Z robertas 
;
_cod_database_code 4104754

loop_
_symmetry_equiv_pos_as_xyz
'x, y, z'
'-x+1/2, -y, z+1/2'
'-x, y+1/2, -z+1/2'
'x+1/2, -y+1/2, -z'
'-x, -y, -z'
'x-1/2, y, -z-1/2'
'x, -y-1/2, z-1/2'
'-x-1/2, y-1/2, z'

loop_
_atom_site_label
_atom_site_type_symbol
_atom_site_fract_x
_atom_site_fract_y
_atom_site_fract_z
_atom_site_U_iso_or_equiv
_atom_site_adp_type
_atom_site_occupancy
_atom_site_symmetry_multiplicity
_atom_site_calc_flag
_atom_site_refinement_flags
P1 P 0.63387(14) 0.31743(6) 0.12704(4) 0.0247(3) Uani 1 1 d .
N2 N 0.7664(4) 0.31050(19) 0.09240(12) 0.0252(10) Uani 1 1 d .
C3 C 0.8369(5) 0.3689(2) 0.08209(14) 0.0279(12) Uani 1 1 d .
C4 C 0.7883(5) 0.4191(2) 0.10351(15) 0.0270(12) Uani 1 1 d .
N5 N 0.6783(4) 0.39851(19) 0.12959(12) 0.0274(10) Uani 1 1 d .
C6 C 0.7946(5) 0.2501(2) 0.07203(15) 0.0236(11) Uani 1 1 d .
C7 C 0.8834(5) 0.2026(2) 0.08871(14) 0.0264(12) Uani 1 1 d .
C8 C 0.9047(5) 0.1446(2) 0.06794(15) 0.0281(13) Uani 1 1 d .
H8 H 0.9615 0.1108 0.0795 0.034 Uiso 1 1 calc R
C9 C 0.8465(6) 0.1342(3) 0.03112(15) 0.0322(13) Uani 1 1 d .
C10 C 0.7635(5) 0.1838(3) 0.01515(14) 0.0302(12) Uani 1 1 d .
H10 H 0.7244 0.1779 -0.0103 0.036 Uiso 1 1 calc R
C11 C 0.7347(5) 0.2420(2) 0.03471(15) 0.0257(12) Uani 1 1 d .
C12 C 0.6392(6) 0.2933(3) 0.01636(15) 0.0371(13) Uani 1 1 d .
H12A H 0.5577 0.3029 0.0338 0.056 Uiso 1 1 calc R
H12B H 0.6021 0.2769 -0.0087 0.056 Uiso 1 1 calc R
H12C H 0.6955 0.3335 0.0119 0.056 Uiso 1 1 calc R
C13 C 0.8743(7) 0.0720(3) 0.00868(18) 0.0517(17) Uani 1 1 d .
H13A H 0.8275 0.0350 0.0220 0.078 Uiso 1 1 calc R
H13B H 0.9790 0.0642 0.0071 0.078 Uiso 1 1 calc R
H13C H 0.8345 0.0763 -0.0178 0.078 Uiso 1 1 calc R
C14 C 0.9608(6) 0.2136(3) 0.12708(15) 0.0346(13) Uani 1 1 d .
H14A H 1.0502 0.2384 0.1224 0.052 Uiso 1 1 calc R
H14B H 0.9846 0.1710 0.1389 0.052 Uiso 1 1 calc R
H14C H 0.8977 0.2384 0.1448 0.052 Uiso 1 1 calc R
C15 C 0.6035(5) 0.4460(2) 0.15363(14) 0.0250(12) Uani 1 1 d .
C16 C 0.4949(6) 0.4838(2) 0.13651(16) 0.0293(13) Uani 1 1 d .
C17 C 0.4267(6) 0.5314(2) 0.15908(16) 0.0313(13) Uani 1 1 d .
H17 H 0.3535 0.5579 0.1476 0.038 Uiso 1 1 calc R
C18 C 0.4627(6) 0.5411(3) 0.19789(16) 0.0343(13) Uani 1 1 d .
C19 C 0.5713(6) 0.5015(3) 0.21401(16) 0.0357(14) Uani 1 1 d .
H19 H 0.5968 0.5076 0.2407 0.043 Uiso 1 1 calc R
C20 C 0.6433(5) 0.4538(3) 0.19255(15) 0.0307(12) Uani 1 1 d .
C21 C 0.7655(6) 0.4153(3) 0.21010(16) 0.0415(15) Uani 1 1 d .
H21A H 0.7399 0.3686 0.2107 0.062 Uiso 1 1 calc R
H21B H 0.7835 0.4308 0.2368 0.062 Uiso 1 1 calc R
H21C H 0.8532 0.4215 0.1943 0.062 Uiso 1 1 calc R
C22 C 0.3900(7) 0.5941(3) 0.22212(18) 0.0518(17) Uani 1 1 d .
H22A H 0.4171 0.6374 0.2120 0.078 Uiso 1 1 calc R
H22B H 0.4214 0.5903 0.2494 0.078 Uiso 1 1 calc R
H22C H 0.2844 0.5889 0.2207 0.078 Uiso 1 1 calc R
C23 C 0.4525(6) 0.4731(3) 0.09465(15) 0.0333(13) Uani 1 1 d .
H23A H 0.5374 0.4795 0.0778 0.050 Uiso 1 1 calc R
H23B H 0.3769 0.5047 0.0874 0.050 Uiso 1 1 calc R
H23C H 0.4155 0.4283 0.0914 0.050 Uiso 1 1 calc R
C24 C 0.9606(6) 0.3673(3) 0.05351(16) 0.0353(14) Uani 1 1 d .
H24A H 0.9925 0.4123 0.0480 0.053 Uiso 1 1 calc R
H24B H 0.9287 0.3463 0.0292 0.053 Uiso 1 1 calc R
H24C H 1.0414 0.3423 0.0647 0.053 Uiso 1 1 calc R
C25 C 0.8400(6) 0.4888(2) 0.10424(18) 0.0385(14) Uani 1 1 d .
H25A H 0.9130 0.4952 0.0838 0.058 Uiso 1 1 calc R
H25B H 0.8829 0.4985 0.1298 0.058 Uiso 1 1 calc R
H25C H 0.7579 0.5184 0.0996 0.058 Uiso 1 1 calc R
P2 P 0.35831(16) 0.29493(7) 0.10377(4) 0.0316(3) Uani 1 1 d .
C26 C 0.3333(5) 0.3024(3) 0.15527(15) 0.0287(12) Uani 1 1 d .
C27 C 0.3817(5) 0.2481(3) 0.17469(15) 0.0296(12) Uani 1 1 d .
C28 C 0.4329(5) 0.1972(3) 0.14914(16) 0.0311(13) Uani 1 1 d .
C29 C 0.4245(5) 0.2131(3) 0.10986(15) 0.0287(12) Uani 1 1 d .
C30 C 0.2667(6) 0.3623(3) 0.17497(16) 0.0367(14) Uani 1 1 d .
H30A H 0.2264 0.3485 0.2005 0.044 Uiso 1 1 calc R
H30B H 0.3451 0.3943 0.1803 0.044 Uiso 1 1 calc R
C31 C 0.1485(6) 0.3969(3) 0.15230(19) 0.0519(17) Uani 1 1 d .
H31A H 0.1130 0.4345 0.1674 0.078 Uiso 1 1 calc R
H31B H 0.0684 0.3663 0.1475 0.078 Uiso 1 1 calc R
H31C H 0.1875 0.4124 0.1273 0.078 Uiso 1 1 calc R
C32 C 0.3776(6) 0.2410(3) 0.21858(15) 0.0398(14) Uani 1 1 d .
H32A H 0.3895 0.1940 0.2254 0.048 Uiso 1 1 calc R
H32B H 0.2811 0.2552 0.2281 0.048 Uiso 1 1 calc R
C33 C 0.4944(6) 0.2808(3) 0.23965(17) 0.0504(17) Uani 1 1 d .
H33A H 0.4859 0.2739 0.2679 0.076 Uiso 1 1 calc R
H33B H 0.4818 0.3276 0.2337 0.076 Uiso 1 1 calc R
H33C H 0.5904 0.2665 0.2308 0.076 Uiso 1 1 calc R
C34 C 0.4911(6) 0.1313(3) 0.16353(17) 0.0370(14) Uani 1 1 d .
H34A H 0.4723 0.0974 0.1434 0.044 Uiso 1 1 calc R
H34B H 0.4379 0.1184 0.1875 0.044 Uiso 1 1 calc R
C35 C 0.6540(6) 0.1331(3) 0.17247(17) 0.0425(15) Uani 1 1 d .
H35A H 0.6856 0.0896 0.1815 0.064 Uiso 1 1 calc R
H35B H 0.6731 0.1657 0.1929 0.064 Uiso 1 1 calc R
H35C H 0.7075 0.1449 0.1487 0.064 Uiso 1 1 calc R
C36 C 0.4537(6) 0.1674(3) 0.07633(16) 0.0356(14) Uani 1 1 d .
H36A H 0.5449 0.1432 0.0815 0.043 Uiso 1 1 calc R
H36B H 0.4676 0.1937 0.0523 0.043 Uiso 1 1 calc R
C37 C 0.3315(6) 0.1179(3) 0.06951(17) 0.0434(15) Uani 1 1 d .
H37A H 0.3562 0.0897 0.0472 0.065 Uiso 1 1 calc R
H37B H 0.2411 0.1415 0.0640 0.065 Uiso 1 1 calc R
H37C H 0.3190 0.0908 0.0930 0.065 Uiso 1 1 calc R

loop_
_atom_site_aniso_label
_atom_site_aniso_U_11
_atom_site_aniso_U_22
_atom_site_aniso_U_33
_atom_site_aniso_U_23
_atom_site_aniso_U_13
_atom_site_aniso_U_12
P1 0.0237(7) 0.0251(7) 0.0253(7) -0.0013(6) 0.0021(6) 0.0014(6)
N2 0.022(2) 0.022(2) 0.032(2) -0.0023(19) 0.0063(19) 0.0009(19)
C3 0.027(3) 0.026(3) 0.031(3) 0.002(2) 0.002(2) -0.001(3)
C4 0.026(3) 0.027(3) 0.028(3) -0.001(2) 0.004(2) -0.001(2)
N5 0.028(2) 0.027(2) 0.028(2) -0.006(2) 0.0007(19) 0.0005(19)
C6 0.016(2) 0.024(3) 0.030(3) -0.008(2) 0.002(2) 0.000(2)
C7 0.021(3) 0.029(3) 0.029(3) -0.002(2) 0.003(2) 0.000(2)
C8 0.031(3) 0.019(3) 0.034(3) 0.001(2) 0.013(2) 0.006(2)
C9 0.035(3) 0.026(3) 0.035(3) -0.009(2) 0.012(3) -0.006(3)
C10 0.028(3) 0.040(3) 0.023(3) 0.001(3) 0.000(2) -0.009(3)
C11 0.022(3) 0.026(3) 0.030(3) -0.003(2) 0.000(2) 0.002(2)
C12 0.032(3) 0.048(3) 0.032(3) 0.009(3) 0.000(3) -0.005(3)
C13 0.066(4) 0.043(4) 0.046(4) -0.006(3) 0.011(4) 0.001(4)
C14 0.029(3) 0.038(3) 0.037(3) -0.005(3) -0.003(3) 0.003(3)
C15 0.031(3) 0.018(3) 0.026(3) -0.008(2) 0.004(2) -0.003(2)
C16 0.029(3) 0.022(3) 0.038(3) -0.001(2) 0.002(2) 0.002(2)
C17 0.029(3) 0.025(3) 0.040(3) 0.001(3) -0.003(3) 0.001(3)
C18 0.030(3) 0.034(3) 0.040(3) -0.012(3) 0.009(3) -0.004(3)
C19 0.036(3) 0.040(3) 0.031(3) -0.014(3) -0.001(3) -0.014(3)
C20 0.025(3) 0.035(3) 0.032(3) 0.001(3) 0.001(3) -0.002(3)
C21 0.038(3) 0.051(4) 0.036(3) 0.001(3) -0.006(3) -0.001(3)
C22 0.048(4) 0.056(4) 0.051(4) -0.028(3) 0.009(3) 0.004(3)
C23 0.041(3) 0.028(3) 0.031(3) -0.002(3) -0.007(3) 0.005(3)
C24 0.036(3) 0.026(3) 0.044(3) 0.000(3) 0.013(3) -0.004(3)
C25 0.035(3) 0.024(3) 0.057(4) -0.004(3) 0.003(3) -0.007(3)
P2 0.0316(8) 0.0320(8) 0.0310(8) -0.0013(7) 0.0009(7) 0.0014(7)
C26 0.018(3) 0.034(3) 0.034(3) -0.007(3) 0.003(2) -0.002(2)
C27 0.024(3) 0.033(3) 0.032(3) -0.003(3) 0.003(2) -0.003(3)
C28 0.022(3) 0.031(3) 0.040(3) 0.001(3) 0.003(2) -0.004(2)
C29 0.021(3) 0.035(3) 0.031(3) -0.004(3) 0.006(2) -0.006(2)
C30 0.035(3) 0.036(3) 0.039(3) -0.008(3) 0.002(3) -0.001(3)
C31 0.038(4) 0.055(4) 0.062(4) -0.016(3) -0.005(3) 0.016(3)
C32 0.037(3) 0.050(4) 0.033(3) -0.001(3) 0.002(3) 0.001(3)
C33 0.043(4) 0.071(4) 0.038(4) -0.005(3) -0.003(3) 0.010(3)
C34 0.035(3) 0.036(3) 0.040(3) -0.001(3) 0.003(3) 0.000(3)
C35 0.037(3) 0.048(4) 0.043(3) 0.008(3) -0.003(3) 0.010(3)
C36 0.033(3) 0.034(3) 0.040(3) -0.004(3) 0.006(3) -0.004(3)
C37 0.045(4) 0.047(4) 0.039(3) -0.009(3) 0.006(3) -0.011(3)

loop_
_atom_type_symbol
_atom_type_description
_atom_type_scat_dispersion_real
_atom_type_scat_dispersion_imag
_atom_type_scat_source
C C 0.0033 0.0016 'International Tables Vol C Tables 4.2.6.8 and 6.1.1.4'
H H 0.0000 0.0000 'International Tables Vol C Tables 4.2.6.8 and 6.1.1.4'
N N 0.0061 0.0033 'International Tables Vol C Tables 4.2.6.8 and 6.1.1.4'
P P 0.1023 0.0942 'International Tables Vol C Tables 4.2.6.8 and 6.1.1.4'

loop_
_geom_angle_atom_site_label_1
_geom_angle_atom_site_label_2
_geom_angle_atom_site_label_3
_geom_angle
N5 P1 N2 86.8(2)
N5 P1 P2 113.93(15)
N2 P1 P2 117.03(15)
C3 N2 C6 121.3(4)
C3 N2 P1 115.9(3)
C6 N2 P1 122.4(3)
C4 C3 N2 110.8(4)
C4 C3 C24 128.9(5)
N2 C3 C24 119.9(4)
C3 C4 N5 111.1(4)
C3 C4 C25 128.9(5)
N5 C4 C25 119.9(4)
C4 N5 C15 120.2(4)
C4 N5 P1 115.3(3)
C15 N5 P1 124.3(3)
C7 C6 C11 121.7(5)
C7 C6 N2 120.2(4)
C11 C6 N2 118.1(4)
C6 C7 C8 117.6(5)
C6 C7 C14 122.1(4)
C8 C7 C14 120.2(5)
C9 C8 C7 122.7(5)
C9 C8 H8 118.7
C7 C8 H8 118.7
C10 C9 C8 117.5(5)
C10 C9 C13 120.6(5)
C8 C9 C13 121.9(5)
C9 C10 C11 122.7(5)
C9 C10 H10 118.6
C11 C10 H10 118.6
C10 C11 C6 117.7(5)
C10 C11 C12 120.3(5)
C6 C11 C12 122.0(5)
C11 C12 H12A 109.5
C11 C12 H12B 109.5
H12A C12 H12B 109.5
C11 C12 H12C 109.5
H12A C12 H12C 109.5
H12B C12 H12C 109.5
C9 C13 H13A 109.5
C9 C13 H13B 109.5
H13A C13 H13B 109.5
C9 C13 H13C 109.5
H13A C13 H13C 109.5
H13B C13 H13C 109.5
C7 C14 H14A 109.5
C7 C14 H14B 109.5
H14A C14 H14B 109.5
C7 C14 H14C 109.5
H14A C14 H14C 109.5
H14B C14 H14C 109.5
C20 C15 C16 121.9(5)
C20 C15 N5 119.8(5)
C16 C15 N5 118.3(4)
C17 C16 C15 118.5(5)
C17 C16 C23 120.9(5)
C15 C16 C23 120.6(5)
C18 C17 C16 121.7(5)
C18 C17 H17 119.1
C16 C17 H17 119.1
C17 C18 C19 117.9(5)
C17 C18 C22 121.4(5)
C19 C18 C22 120.7(5)
C20 C19 C18 122.5(5)
C20 C19 H19 118.8
C18 C19 H19 118.8
C19 C20 C15 117.5(5)
C19 C20 C21 120.9(5)
C15 C20 C21 121.5(5)
C20 C21 H21A 109.5
C20 C21 H21B 109.5
H21A C21 H21B 109.5
C20 C21 H21C 109.5
H21A C21 H21C 109.5
H21B C21 H21C 109.5
C18 C22 H22A 109.5
C18 C22 H22B 109.5
H22A C22 H22B 109.5
C18 C22 H22C 109.5
H22A C22 H22C 109.5
H22B C22 H22C 109.5
C16 C23 H23A 109.5
C16 C23 H23B 109.5
H23A C23 H23B 109.5
C16 C23 H23C 109.5
H23A C23 H23C 109.5
H23B C23 H23C 109.5
C3 C24 H24A 109.5
C3 C24 H24B 109.5
H24A C24 H24B 109.5
C3 C24 H24C 109.5
H24A C24 H24C 109.5
H24B C24 H24C 109.5
C4 C25 H25A 109.5
C4 C25 H25B 109.5
H25A C25 H25B 109.5
C4 C25 H25C 109.5
H25A C25 H25C 109.5
H25B C25 H25C 109.5
C26 P2 C29 90.5(2)
C26 P2 P1 79.42(16)
C29 P2 P1 78.60(16)
C27 C26 C30 124.4(5)
C27 C26 P2 111.7(4)
C30 C26 P2 123.9(4)
C26 C27 C28 113.3(5)
C26 C27 C32 123.7(5)
C28 C27 C32 123.0(5)
C29 C28 C27 113.9(5)
C29 C28 C34 122.5(5)
C27 C28 C34 123.6(5)
C28 C29 C36 126.0(5)
C28 C29 P2 110.4(4)
C36 C29 P2 123.3(4)
C31 C30 C26 115.9(5)
C31 C30 H30A 108.3
C26 C30 H30A 108.3
C31 C30 H30B 108.3
C26 C30 H30B 108.3
H30A C30 H30B 107.4
C30 C31 H31A 109.5
C30 C31 H31B 109.5
H31A C31 H31B 109.5
C30 C31 H31C 109.5
H31A C31 H31C 109.5
H31B C31 H31C 109.5
C27 C32 C33 113.6(5)
C27 C32 H32A 108.8
C33 C32 H32A 108.8
C27 C32 H32B 108.8
C33 C32 H32B 108.8
H32A C32 H32B 107.7
C32 C33 H33A 109.5
C32 C33 H33B 109.5
H33A C33 H33B 109.5
C32 C33 H33C 109.5
H33A C33 H33C 109.5
H33B C33 H33C 109.5
C28 C34 C35 112.8(5)
C28 C34 H34A 109.0
C35 C34 H34A 109.0
C28 C34 H34B 109.0
C35 C34 H34B 109.0
H34A C34 H34B 107.8
C34 C35 H35A 109.5
C34 C35 H35B 109.5
H35A C35 H35B 109.5
C34 C35 H35C 109.5
H35A C35 H35C 109.5
H35B C35 H35C 109.5
C29 C36 C37 113.1(4)
C29 C36 H36A 109.0
C37 C36 H36A 109.0
C29 C36 H36B 109.0
C37 C36 H36B 109.0
H36A C36 H36B 107.8
C36 C37 H37A 109.5
C36 C37 H37B 109.5
H37A C37 H37B 109.5
C36 C37 H37C 109.5
H37A C37 H37C 109.5
H37B C37 H37C 109.5

loop_
_geom_bond_atom_site_label_1
_geom_bond_atom_site_label_2
_geom_bond_distance
P1 N5 1.702(4)
P1 N2 1.707(4)
P1 P2 2.7011(19)
N2 C3 1.400(6)
N2 C6 1.437(6)
C3 C4 1.335(7)
C3 C24 1.502(7)
C4 N5 1.414(6)
C4 C25 1.496(7)
N5 C15 1.443(6)
C6 C7 1.390(7)
C6 C11 1.400(7)
C7 C8 1.390(7)
C7 C14 1.510(7)
C8 C9 1.385(7)
C8 H8 0.9500
C9 C10 1.380(7)
C9 C13 1.501(7)
C10 C11 1.384(7)
C10 H10 0.9500
C11 C12 1.503(7)
C12 H12A 0.9800
C12 H12B 0.9800
C12 H12C 0.9800
C13 H13A 0.9800
C13 H13B 0.9800
C13 H13C 0.9800
C14 H14A 0.9800
C14 H14B 0.9800
C14 H14C 0.9800
C15 C20 1.389(7)
C15 C16 1.392(7)
C16 C17 1.388(7)
C16 C23 1.499(7)
C17 C18 1.382(7)
C17 H17 0.9500
C18 C19 1.398(7)
C18 C22 1.516(7)
C19 C20 1.385(7)
C19 H19 0.9500
C20 C21 1.498(7)
C21 H21A 0.9800
C21 H21B 0.9800
C21 H21C 0.9800
C22 H22A 0.9800
C22 H22B 0.9800
C22 H22C 0.9800
C23 H23A 0.9800
C23 H23B 0.9800
C23 H23C 0.9800
C24 H24A 0.9800
C24 H24B 0.9800
C24 H24C 0.9800
C25 H25A 0.9800
C25 H25B 0.9800
C25 H25C 0.9800
P2 C26 1.782(5)
P2 C29 1.786(5)
C26 C27 1.363(7)
C26 C30 1.522(7)
C27 C28 1.434(7)
C27 C32 1.508(7)
C28 C29 1.383(7)
C28 C34 1.526(7)
C29 C36 1.499(7)
C30 C31 1.511(8)
C30 H30A 0.9900
C30 H30B 0.9900
C31 H31A 0.9800
C31 H31B 0.9800
C31 H31C 0.9800
C32 C33 1.528(8)
C32 H32A 0.9900
C32 H32B 0.9900
C33 H33A 0.9800
C33 H33B 0.9800
C33 H33C 0.9800
C34 C35 1.533(7)
C34 H34A 0.9900
C34 H34B 0.9900
C35 H35A 0.9800
C35 H35B 0.9800
C35 H35C 0.9800
C36 C37 1.529(7)
C36 H36A 0.9900
C36 H36B 0.9900
C37 H37A 0.9800
C37 H37B 0.9800
C37 H37C 0.9800

loop_
_geom_torsion_atom_site_label_1
_geom_torsion_atom_site_label_2
_geom_torsion_atom_site_label_3
_geom_torsion_atom_site_label_4
_geom_torsion
N5 P1 N2 C3 -2.7(4)
P2 P1 N2 C3 112.6(3)
N5 P1 N2 C6 -176.6(4)
P2 P1 N2 C6 -61.3(4)
C6 N2 C3 C4 176.7(4)
P1 N2 C3 C4 2.8(6)
C6 N2 C3 C24 -9.4(7)
P1 N2 C3 C24 176.6(4)
N2 C3 C4 N5 -1.1(6)
C24 C3 C4 N5 -174.3(5)
N2 C3 C4 C25 175.3(5)
C24 C3 C4 C25 2.2(10)
C3 C4 N5 C15 -175.7(4)
C25 C4 N5 C15 7.4(7)
C3 C4 N5 P1 -0.9(6)
C25 C4 N5 P1 -177.7(4)
N2 P1 N5 C4 2.0(4)
P2 P1 N5 C4 -116.3(3)
N2 P1 N5 C15 176.6(4)
P2 P1 N5 C15 58.4(4)
C3 N2 C6 C7 102.4(6)
P1 N2 C6 C7 -84.1(5)
C3 N2 C6 C11 -75.3(6)
P1 N2 C6 C11 98.3(5)
C11 C6 C7 C8 -3.5(7)
N2 C6 C7 C8 178.9(4)
C11 C6 C7 C14 173.7(5)
N2 C6 C7 C14 -3.9(7)
C6 C7 C8 C9 2.8(7)
C14 C7 C8 C9 -174.4(5)
C7 C8 C9 C10 -0.5(7)
C7 C8 C9 C13 178.2(5)
C8 C9 C10 C11 -1.3(8)
C13 C9 C10 C11 179.9(5)
C9 C10 C11 C6 0.7(7)
C9 C10 C11 C12 -177.9(5)
C7 C6 C11 C10 1.8(7)
N2 C6 C11 C10 179.5(4)
C7 C6 C11 C12 -179.7(5)
N2 C6 C11 C12 -2.0(7)
C4 N5 C15 C20 -100.1(6)
P1 N5 C15 C20 85.5(5)
C4 N5 C15 C16 78.5(6)
P1 N5 C15 C16 -95.8(5)
C20 C15 C16 C17 1.2(8)
N5 C15 C16 C17 -177.4(4)
C20 C15 C16 C23 -178.7(5)
N5 C15 C16 C23 2.7(7)
C15 C16 C17 C18 -1.0(8)
C23 C16 C17 C18 178.9(5)
C16 C17 C18 C19 0.3(8)
C16 C17 C18 C22 178.7(5)
C17 C18 C19 C20 0.3(8)
C22 C18 C19 C20 -178.1(5)
C18 C19 C20 C15 -0.1(8)
C18 C19 C20 C21 176.1(5)
C16 C15 C20 C19 -0.6(7)
N5 C15 C20 C19 178.0(4)
C16 C15 C20 C21 -176.8(5)
N5 C15 C20 C21 1.8(7)
N5 P1 P2 C26 -88.3(2)
N2 P1 P2 C26 172.7(2)
N5 P1 P2 C29 179.1(2)
N2 P1 P2 C29 80.1(2)
C29 P2 C26 C27 3.9(4)
P1 P2 C26 C27 -74.4(4)
C29 P2 C26 C30 -176.4(4)
P1 P2 C26 C30 105.3(4)
C30 C26 C27 C28 177.1(5)
P2 C26 C27 C28 -3.3(6)
C30 C26 C27 C32 -1.1(8)
P2 C26 C27 C32 178.6(4)
C26 C27 C28 C29 0.5(7)
C32 C27 C28 C29 178.6(5)
C26 C27 C28 C34 -179.3(5)
C32 C27 C28 C34 -1.2(8)
C27 C28 C29 C36 -172.6(5)
C34 C28 C29 C36 7.2(8)
C27 C28 C29 P2 2.5(6)
C34 C28 C29 P2 -177.7(4)
C26 P2 C29 C28 -3.6(4)
P1 P2 C29 C28 75.5(4)
C26 P2 C29 C36 171.6(4)
P1 P2 C29 C36 -109.3(4)
C27 C26 C30 C31 -146.1(5)
P2 C26 C30 C31 34.2(7)
C26 C27 C32 C33 -75.5(7)
C28 C27 C32 C33 106.6(6)
C29 C28 C34 C35 92.5(6)
C27 C28 C34 C35 -87.7(6)
C28 C29 C36 C37 74.8(7)
P2 C29 C36 C37 -99.7(5)
